data_4070774
loop_
_publ_author_name
'Kelly III, Roy A.'
'Clavier, Herv\'e'
'Giudice, Simona'
'Scott, Natalie M.'
'Stevens, Edwin D.'
'Bordner, Jon'
'Samardjiev, Ivan'
'Hoff, Carl D.'
'Cavallo, Luigi'
'Nolan, Steven P.'

_publ_section_title
;
 Determination of N-Heterocyclic Carbene (NHC) Steric and Electronic
 Parameters using the [(NHC)Ir(CO)2Cl] System
;
_journal_issue 2
_journal_name_full Organometallics
_journal_page_first 202
_journal_paper_doi 10.1021/om701001g
_journal_volume 27
_journal_year 2008
_chemical_formula_sum 'C23 H36 Cl Ir N2'
_chemical_formula_weight 568.19
_chemical_name_common '[Ir(ICy)(COD)Cl]'
_chemical_name_systematic
; 
 ? 
;
_space_group_IT_number 114
_symmetry_cell_setting tetragonal
_symmetry_space_group_name_Hall 'P -4 2n'
_symmetry_space_group_name_H-M 'P -4 21 c'
_atom_sites_solution_hydrogens geom
_atom_sites_solution_primary direct
_atom_sites_solution_secondary difmap
_audit_creation_method SHELXL-97
_cell_angle_alpha 90.00
_cell_angle_beta 90.00
_cell_angle_gamma 90.00
_cell_formula_units_Z 8
_cell_length_a 19.9330(10)
_cell_length_b 19.9330(10)
_cell_length_c 11.6274(11)
_cell_measurement_reflns_used 14899
_cell_measurement_temperature 150(2)
_cell_measurement_theta_max 30.421
_cell_measurement_theta_min 2.285
_cell_volume 4619.9(5)
_computing_cell_refinement 'Bruker SMART'
_computing_data_collection 'Bruker SMART'
_computing_data_reduction 'Bruker SAINT'
_computing_molecular_graphics 'Bruker SHELXTL'
_computing_publication_material 'Bruker SHELXTL'
_computing_structure_refinement 'SHELXL-97 (Sheldrick, 1997)'
_computing_structure_solution 'SHELXS-97 (Sheldrick, 1990)'
_diffrn_ambient_temperature 150(2)
_diffrn_measured_fraction_theta_full 0.993
_diffrn_measured_fraction_theta_max 0.993
_diffrn_measurement_device_type 'CCD area detector'
_diffrn_measurement_method 'phi and omega scans'
_diffrn_radiation_monochromator graphite
_diffrn_radiation_source 'fine-focus sealed tube'
_diffrn_radiation_type MoK\a
_diffrn_radiation_wavelength 0.71073
_diffrn_reflns_av_R_equivalents 0.0602
_diffrn_reflns_av_sigmaI/netI 0.0385
_diffrn_reflns_limit_h_max 19
_diffrn_reflns_limit_h_min -19
_diffrn_reflns_limit_k_max 19
_diffrn_reflns_limit_k_min -18
_diffrn_reflns_limit_l_max 11
_diffrn_reflns_limit_l_min -11
_diffrn_reflns_number 14367
_diffrn_reflns_theta_full 20.00
_diffrn_reflns_theta_max 20.00
_diffrn_reflns_theta_min 2.03
_exptl_absorpt_coefficient_mu 5.906
_exptl_absorpt_correction_T_max 1.000000
_exptl_absorpt_correction_T_min 0.530618
_exptl_absorpt_correction_type empirical
_exptl_crystal_colour yellow
_exptl_crystal_density_diffrn 1.634
_exptl_crystal_density_meas 0
_exptl_crystal_density_method 'not measured'
_exptl_crystal_description plate
_exptl_crystal_F_000 2256
_exptl_crystal_size_max 0.5
_exptl_crystal_size_mid 0.25
_exptl_crystal_size_min 0.15
_refine_diff_density_max 1.125
_refine_diff_density_min -1.312
_refine_diff_density_rms 0.115
_refine_ls_abs_structure_details 'Flack H D (1983), Acta Cryst. A39, 876-881'
_refine_ls_abs_structure_Flack 0.098(19)
_refine_ls_extinction_coef 0.00005(4)
_refine_ls_extinction_expression Fc^*^=kFc[1+0.001xFc^2^\l^3^/sin(2\q)]^-1/4^
_refine_ls_extinction_method SHELXL
_refine_ls_goodness_of_fit_ref 1.077
_refine_ls_hydrogen_treatment mixed
_refine_ls_matrix_type full
_refine_ls_number_parameters 245
_refine_ls_number_reflns 2149
_refine_ls_number_restraints 253
_refine_ls_restrained_S_all 1.050
_refine_ls_R_factor_all 0.0438
_refine_ls_R_factor_gt 0.0370
_refine_ls_shift/su_max 0.000
_refine_ls_shift/su_mean 0.000
_refine_ls_structure_factor_coef Fsqd
_refine_ls_weighting_details 'calc w=1/[\s^2^(Fo^2^)+(0.0499P)^2^+18.2506P] where P=(Fo^2^+2Fc^2^)/3'
_refine_ls_weighting_scheme calc
_refine_ls_wR_factor_gt 0.0881
_refine_ls_wR_factor_ref 0.0904
_reflns_number_gt 1949
_reflns_number_total 2149
_reflns_threshold_expression >2sigma(I)
_cod_data_source_file om701001g-file005.cif
_cod_data_source_block c:\docume~1\owner\desktop\xrayst~1\nol253\nol253m
_cod_original_sg_symbol_H-M P-42(1)c
_cod_database_code 4070774

loop_
_symmetry_equiv_pos_as_xyz
'x, y, z'
'y, -x, -z'
'-x, -y, z'
'-y, x, -z'
'x+1/2, -y+1/2, -z+1/2'
'-x+1/2, y+1/2, -z+1/2'
'-y+1/2, -x+1/2, z+1/2'
'y+1/2, x+1/2, z+1/2'

loop_
_atom_site_label
_atom_site_type_symbol
_atom_site_fract_x
_atom_site_fract_y
_atom_site_fract_z
_atom_site_U_iso_or_equiv
_atom_site_adp_type
_atom_site_occupancy
_atom_site_symmetry_multiplicity
_atom_site_calc_flag
_atom_site_refinement_flags
Ir1 Ir 0.01561(2) 0.24015(2) 0.25710(6) 0.0325(2) Uani 1 1 d U
Cl1 Cl -0.01522(19) 0.31318(19) 0.4076(3) 0.0397(10) Uani 1 1 d U
N1 N 0.0668(5) 0.3648(5) 0.1274(9) 0.032(2) Uani 1 1 d U
C1 C 0.0177(7) 0.3229(6) 0.1467(10) 0.029(2) Uani 1 1 d U
N2 N -0.0348(6) 0.3442(5) 0.0890(8) 0.025(2) Uani 1 1 d U
C2 C 0.0462(7) 0.4134(7) 0.0510(11) 0.039(3) Uani 1 1 d U
H2 H 0.0726 0.4489 0.0207 0.047 Uiso 1 1 calc R
C3 C -0.0182(7) 0.4007(6) 0.0280(10) 0.036(3) Uani 1 1 d U
H3 H -0.0469 0.4259 -0.0210 0.044 Uiso 1 1 calc R
C4 C 0.1315(7) 0.3673(7) 0.1879(11) 0.040(3) Uani 1 1 d U
H4 H 0.1338 0.3272 0.2396 0.048 Uiso 1 1 calc R
C5 C 0.1353(6) 0.4283(8) 0.2619(15) 0.067(3) Uani 1 1 d U
H5A H 0.0973 0.4281 0.3167 0.081 Uiso 1 1 calc R
H5B H 0.1310 0.4688 0.2130 0.081 Uiso 1 1 calc R
C6 C 0.2015(7) 0.4319(10) 0.3292(14) 0.077(4) Uani 1 1 d U
H6A H 0.2034 0.4742 0.3736 0.092 Uiso 1 1 calc R
H6B H 0.2042 0.3940 0.3840 0.092 Uiso 1 1 calc R
C7 C 0.2596(6) 0.4289(7) 0.2470(16) 0.063(3) Uani 1 1 d U
H7A H 0.3020 0.4294 0.2912 0.076 Uiso 1 1 calc R
H7B H 0.2589 0.4692 0.1973 0.076 Uiso 1 1 calc R
C8 C 0.2579(7) 0.3661(8) 0.1713(12) 0.055(3) Uani 1 1 d U
H8A H 0.2959 0.3670 0.1165 0.065 Uiso 1 1 calc R
H8B H 0.2623 0.3255 0.2198 0.065 Uiso 1 1 calc R
C9 C 0.1918(6) 0.3639(7) 0.1056(11) 0.044(3) Uani 1 1 d U
H9A H 0.1895 0.3219 0.0603 0.053 Uiso 1 1 calc R
H9B H 0.1898 0.4020 0.0513 0.053 Uiso 1 1 calc R
C10 C -0.1045(6) 0.3163(7) 0.0965(10) 0.033(2) Uani 1 1 d U
H10 H -0.1023 0.2757 0.1468 0.040 Uiso 1 1 calc R
C11 C -0.1484(6) 0.3654(7) 0.1548(11) 0.039(3) Uani 1 1 d U
H11A H -0.1523 0.4064 0.1074 0.047 Uiso 1 1 calc R
H11B H -0.1287 0.3780 0.2299 0.047 Uiso 1 1 calc R
C12 C -0.2184(7) 0.3344(7) 0.1733(10) 0.047(3) Uani 1 1 d U
H12A H -0.2151 0.2972 0.2295 0.056 Uiso 1 1 calc R
H12B H -0.2489 0.3688 0.2056 0.056 Uiso 1 1 calc R
C13 C -0.2469(7) 0.3083(8) 0.0623(11) 0.047(3) Uani 1 1 d U
H13A H -0.2567 0.3466 0.0108 0.057 Uiso 1 1 calc R
H13B H -0.2898 0.2850 0.0783 0.057 Uiso 1 1 calc R
C14 C -0.1997(7) 0.2603(7) 0.0015(11) 0.042(3) Uani 1 1 d U
H14A H -0.1935 0.2195 0.0487 0.051 Uiso 1 1 calc R
H14B H -0.2192 0.2468 -0.0733 0.051 Uiso 1 1 calc R
C15 C -0.1325(6) 0.2939(7) -0.0179(10) 0.037(3) Uani 1 1 d U
H15A H -0.1012 0.2621 -0.0551 0.044 Uiso 1 1 calc R
H15B H -0.1381 0.3332 -0.0693 0.044 Uiso 1 1 calc R
C16 C 0.0724(7) 0.1808(8) 0.1416(12) 0.043(3) Uani 1 1 d U
H16 H 0.0942 0.2206 0.1163 0.052 Uiso 1 1 calc R
C17 C 0.0035(8) 0.1750(7) 0.1183(11) 0.039(3) Uani 1 1 d U
H17 H -0.0187 0.2120 0.0838 0.047 Uiso 1 1 calc R
C18 C -0.0372(8) 0.1129(8) 0.1450(13) 0.060(3) Uani 1 1 d U
H18A H -0.0796 0.1151 0.1007 0.072 Uiso 1 1 calc R
H18B H -0.0120 0.0733 0.1174 0.072 Uiso 1 1 calc R
C19 C -0.0536(7) 0.1026(7) 0.2647(15) 0.072(3) Uani 1 1 d U
H19A H -0.0385 0.0572 0.2875 0.086 Uiso 1 1 calc R
H19B H -0.1030 0.1040 0.2733 0.086 Uiso 1 1 calc R
C20 C -0.0215(7) 0.1558(8) 0.3505(12) 0.048(3) Uani 1 1 d U
H20 H -0.0503 0.1880 0.3849 0.057 Uiso 1 1 calc R
C21 C 0.0407(8) 0.1577(8) 0.3758(14) 0.050(3) Uani 1 1 d U
H21 H 0.0548 0.1892 0.4321 0.060 Uiso 1 1 calc R
C22 C 0.0939(8) 0.1127(9) 0.3217(14) 0.062(4) Uani 1 1 d U
H22A H 0.1340 0.1136 0.3718 0.075 Uiso 1 1 calc R
H22B H 0.0767 0.0661 0.3219 0.075 Uiso 1 1 calc R
C23 C 0.1154(8) 0.1288(10) 0.2041(14) 0.067(4) Uani 1 1 d U
H23A H 0.1154 0.0869 0.1583 0.081 Uiso 1 1 calc R
H23B H 0.1621 0.1454 0.2069 0.081 Uiso 1 1 calc R

loop_
_atom_site_aniso_label
_atom_site_aniso_U_11
_atom_site_aniso_U_22
_atom_site_aniso_U_33
_atom_site_aniso_U_23
_atom_site_aniso_U_13
_atom_site_aniso_U_12
Ir1 0.0329(3) 0.0342(3) 0.0305(3) 0.0008(4) 0.0003(4) -0.0041(2)
Cl1 0.048(3) 0.045(2) 0.0261(17) -0.0031(16) 0.0010(17) 0.0014(19)
N1 0.039(4) 0.034(5) 0.025(5) 0.001(4) 0.007(4) -0.007(4)
C1 0.038(5) 0.022(5) 0.026(5) -0.011(4) -0.004(5) -0.011(4)
N2 0.037(4) 0.012(5) 0.026(5) -0.013(4) 0.004(4) 0.002(4)
C2 0.048(6) 0.032(6) 0.038(7) 0.004(5) 0.006(5) -0.006(5)
C3 0.043(6) 0.029(6) 0.037(6) 0.002(5) 0.003(5) 0.000(5)
C4 0.046(5) 0.041(6) 0.033(6) 0.003(5) 0.001(4) -0.014(6)
C5 0.047(6) 0.089(8) 0.067(8) -0.041(7) 0.006(6) -0.009(6)
C6 0.048(7) 0.105(9) 0.076(8) -0.055(8) 0.003(6) -0.009(7)
C7 0.039(5) 0.074(7) 0.076(8) -0.033(7) -0.004(7) -0.005(6)
C8 0.048(6) 0.061(7) 0.055(8) -0.017(6) 0.000(6) 0.000(7)
C9 0.042(5) 0.042(7) 0.048(7) -0.012(6) 0.001(5) 0.005(6)
C10 0.039(5) 0.037(6) 0.023(5) -0.002(5) 0.004(5) -0.009(4)
C11 0.036(5) 0.054(7) 0.028(6) -0.004(5) -0.002(5) 0.002(5)
C12 0.039(6) 0.068(8) 0.033(6) -0.002(6) -0.002(6) -0.001(6)
C13 0.038(7) 0.073(8) 0.031(6) 0.004(6) -0.006(5) -0.008(6)
C14 0.044(6) 0.058(8) 0.024(6) 0.002(6) -0.006(5) -0.015(5)
C15 0.041(6) 0.044(7) 0.025(5) -0.003(5) -0.001(5) -0.010(5)
C16 0.035(6) 0.045(7) 0.048(6) -0.010(5) 0.001(5) -0.009(5)
C17 0.038(6) 0.027(6) 0.053(5) -0.013(4) -0.014(6) -0.010(5)
C18 0.058(8) 0.048(7) 0.075(7) -0.005(6) -0.003(7) -0.025(6)
C19 0.059(7) 0.072(7) 0.085(7) 0.015(7) -0.010(8) -0.034(6)
C20 0.034(6) 0.051(6) 0.058(6) 0.012(5) 0.008(6) -0.010(6)
C21 0.043(7) 0.046(6) 0.060(6) 0.020(5) -0.015(6) -0.002(6)
C22 0.031(8) 0.055(8) 0.100(8) 0.035(7) -0.004(7) 0.003(6)
C23 0.048(8) 0.084(9) 0.070(8) -0.014(7) -0.016(6) 0.018(7)

loop_
_atom_type_symbol
_atom_type_description
_atom_type_scat_dispersion_real
_atom_type_scat_dispersion_imag
_atom_type_scat_source
C C 0.0033 0.0016 'International Tables Vol C Tables 4.2.6.8 and 6.1.1.4'
H H 0.0000 0.0000 'International Tables Vol C Tables 4.2.6.8 and 6.1.1.4'
N N 0.0061 0.0033 'International Tables Vol C Tables 4.2.6.8 and 6.1.1.4'
Cl Cl 0.1484 0.1585 'International Tables Vol C Tables 4.2.6.8 and 6.1.1.4'
Ir Ir -1.4442 7.9887 'International Tables Vol C Tables 4.2.6.8 and 6.1.1.4'

loop_
_geom_angle_atom_site_label_1
_geom_angle_atom_site_label_2
_geom_angle_atom_site_label_3
_geom_angle
C17 Ir1 C1 91.1(5)
C17 Ir1 C16 39.0(5)
C1 Ir1 C16 92.3(5)
C17 Ir1 C20 82.1(6)
C1 Ir1 C20 160.2(5)
C16 Ir1 C20 93.9(6)
C17 Ir1 C21 92.6(6)
C1 Ir1 C21 165.6(6)
C16 Ir1 C21 81.9(6)
C20 Ir1 C21 34.1(5)
C17 Ir1 Cl1 158.2(4)
C1 Ir1 Cl1 88.5(3)
C16 Ir1 Cl1 162.7(4)
C20 Ir1 Cl1 91.1(4)
C21 Ir1 Cl1 93.2(5)
C1 N1 C2 109.7(11)
C1 N1 C4 126.6(11)
C2 N1 C4 123.2(11)
N1 C1 N2 107.6(11)
N1 C1 Ir1 128.7(10)
N2 C1 Ir1 123.6(9)
C1 N2 C3 109.7(11)
C1 N2 C10 126.0(11)
C3 N2 C10 124.0(11)
C3 C2 N1 106.5(12)
C2 C3 N2 106.5(12)
N1 C4 C5 110.3(11)
N1 C4 C9 112.7(10)
C5 C4 C9 110.8(11)
C4 C5 C6 112.0(13)
C7 C6 C5 109.6(12)
C6 C7 C8 112.5(12)
C9 C8 C7 109.4(12)
C8 C9 C4 111.3(11)
C11 C10 N2 109.2(10)
C11 C10 C15 112.4(11)
N2 C10 C15 113.6(10)
C10 C11 C12 109.5(11)
C13 C12 C11 111.2(11)
C12 C13 C14 112.6(11)
C15 C14 C13 109.8(11)
C10 C15 C14 109.0(10)
C17 C16 C23 125.7(14)
C17 C16 Ir1 69.3(8)
C23 C16 Ir1 112.1(10)
C16 C17 C18 123.6(15)
C16 C17 Ir1 71.7(8)
C18 C17 Ir1 114.4(10)
C19 C18 C17 115.9(13)
C18 C19 C20 114.7(13)
C21 C20 C19 123.8(16)
C21 C20 Ir1 76.0(10)
C19 C20 Ir1 110.2(9)
C20 C21 C22 124.4(17)
C20 C21 Ir1 69.9(10)
C22 C21 Ir1 109.8(10)
C23 C22 C21 117.3(15)
C22 C23 C16 115.3(16)

loop_
_geom_bond_atom_site_label_1
_geom_bond_atom_site_label_2
_geom_bond_distance
Ir1 C17 2.086(12)
Ir1 C1 2.090(13)
Ir1 C16 2.117(14)
Ir1 C20 2.134(15)
Ir1 C21 2.204(15)
Ir1 Cl1 2.357(3)
N1 C1 1.307(15)
N1 C2 1.376(16)
N1 C4 1.469(17)
C1 N2 1.315(16)
N2 C3 1.371(16)
N2 C10 1.499(16)
C2 C3 1.336(18)
C4 C5 1.493(18)
C4 C9 1.538(18)
C5 C6 1.54(2)
C6 C7 1.50(2)
C7 C8 1.530(19)
C8 C9 1.524(18)
C10 C11 1.478(18)
C10 C15 1.509(16)
C11 C12 1.540(18)
C12 C13 1.504(17)
C13 C14 1.517(17)
C14 C15 1.514(17)
C16 C17 1.40(2)
C16 C23 1.53(2)
C17 C18 1.512(19)
C18 C19 1.44(2)
C19 C20 1.59(2)
C20 C21 1.27(2)
C21 C22 1.52(2)
C22 C23 1.47(2)
